data_7203334
loop_
_publ_author_name
'Guillem Arom\'i'
'Helen Stoeckli-Evans'
'Simon J. Teat'
'Joan Cano'
'Joan Ribas'

_publ_section_title
;
 Di- and trinuclear Co<small><sup>II</sup></small> complexes of a
 bis-\b-diketone ligand with variable conformation: structure and
 magnetic studies
;
_journal_issue 26
_journal_name_full 'Journal of Materials Chemistry'
_journal_page_first 2635
_journal_paper_doi 10.1039/b602831d
_journal_volume 16
_journal_year 2006
_chemical_formula_sum 'C94 H82 Co2 N6 O10'
_chemical_formula_weight 1573.52
_chemical_name_systematic
;
?
;
_space_group_IT_number 2
_symmetry_cell_setting triclinic
_symmetry_space_group_name_Hall '-P 1'
_symmetry_space_group_name_H-M 'P -1'
_atom_sites_solution_hydrogens geom
_atom_sites_solution_primary direct
_atom_sites_solution_secondary difmap
_audit_creation_method SHELXL-97
_cell_angle_alpha 88.681(6)
_cell_angle_beta 78.050(6)
_cell_angle_gamma 79.383(6)
_cell_formula_units_Z 1
_cell_length_a 11.1277(9)
_cell_length_b 11.9911(9)
_cell_length_c 15.5385(12)
_cell_measurement_reflns_used 25258
_cell_measurement_temperature 153(2)
_cell_measurement_theta_max 29.58
_cell_measurement_theta_min 1.70
_cell_volume 1993.5(3)
_computing_cell_refinement 'X-Area V1.17 (STOE & Cie GmbH, 2002)'
_computing_data_collection 'X-Area V1.17 (STOE & Cie GmbH, 2002)'
_computing_data_reduction 'X-RED32 V1.04 (STOE & Cie GmbH, 2002)'
_computing_molecular_graphics 'PLATON (Spek, 1990)'
_computing_publication_material 'SHELXL-97 (Sheldrick, 1997)'
_computing_structure_refinement 'SHELXL-97 (Sheldrick, 1997)'
_computing_structure_solution 'SHELXS-97 (Sheldrick, 1990)'
_diffrn_ambient_temperature 153(2)
_diffrn_measured_fraction_theta_full 0.971
_diffrn_measured_fraction_theta_max 0.971
_diffrn_measurement_device_type 'STOE IPDS-2'
_diffrn_measurement_method 'rotation method'
_diffrn_radiation_monochromator graphite
_diffrn_radiation_source 'fine-focus sealed tube'
_diffrn_radiation_type MoK\a
_diffrn_radiation_wavelength 0.71073
_diffrn_reflns_av_R_equivalents 0.0394
_diffrn_reflns_av_sigmaI/netI 0.0422
_diffrn_reflns_limit_h_max 15
_diffrn_reflns_limit_h_min -15
_diffrn_reflns_limit_k_max 16
_diffrn_reflns_limit_k_min -15
_diffrn_reflns_limit_l_max 21
_diffrn_reflns_limit_l_min -21
_diffrn_reflns_number 24519
_diffrn_reflns_theta_full 29.52
_diffrn_reflns_theta_max 29.52
_diffrn_reflns_theta_min 1.73
_diffrn_standards_decay_% 0
_diffrn_standards_interval_time 0
_diffrn_standards_number 0
_exptl_absorpt_coefficient_mu 0.481
_exptl_absorpt_correction_type none
_exptl_crystal_colour orange
_exptl_crystal_density_diffrn 1.311
_exptl_crystal_density_meas ?
_exptl_crystal_density_method 'not measured'
_exptl_crystal_description block
_exptl_crystal_F_000 822
_exptl_crystal_size_max 0.30
_exptl_crystal_size_mid 0.30
_exptl_crystal_size_min 0.20
_refine_diff_density_max 0.486
_refine_diff_density_min -0.667
_refine_diff_density_rms 0.061
_refine_ls_extinction_coef 0.0147(14)
_refine_ls_extinction_expression Fc^*^=kFc[1+0.001xFc^2^\l^3^/sin(2\q)]^-1/4^
_refine_ls_extinction_method SHELXL
_refine_ls_goodness_of_fit_ref 1.035
_refine_ls_hydrogen_treatment mixed
_refine_ls_matrix_type full
_refine_ls_number_parameters 518
_refine_ls_number_reflns 10827
_refine_ls_number_restraints 0
_refine_ls_restrained_S_all 1.035
_refine_ls_R_factor_all 0.0638
_refine_ls_R_factor_gt 0.0447
_refine_ls_shift/su_max 0.001
_refine_ls_shift/su_mean <0.001
_refine_ls_structure_factor_coef Fsqd
_refine_ls_weighting_details 'calc w=1/[\s^2^(Fo^2^)+(0.0722P)^2^+0.1910P] where P=(Fo^2^+2Fc^2^)/3'
_refine_ls_weighting_scheme calc
_refine_ls_wR_factor_gt 0.1152
_refine_ls_wR_factor_ref 0.1248
_reflns_number_gt 8159
_reflns_number_total 10827
_reflns_threshold_expression I>2sigma(I)
_cod_data_source_file b602831d.txt
_cod_data_source_block ga038
_cod_depositor_comments
;
The following automatic conversions were performed:

'_exptl_crystal_density_meas' value 'none' was changed to '?' - the
value is perceived as not measured.

Automatic conversion script
Id: cif_fix_values 3008 2015-01-20 13:52:24Z robertas 
;
_cod_database_code 7203334

loop_
_symmetry_equiv_pos_as_xyz
'x, y, z'
'-x, -y, -z'

loop_
_atom_site_label
_atom_site_type_symbol
_atom_site_fract_x
_atom_site_fract_y
_atom_site_fract_z
_atom_site_U_iso_or_equiv
_atom_site_adp_type
_atom_site_occupancy
_atom_site_symmetry_multiplicity
_atom_site_calc_flag
_atom_site_refinement_flags
_atom_site_disorder_assembly
_atom_site_disorder_group
Co1 Co 0.26327(2) 0.05980(2) 0.297860(16) 0.02573(8) Uani 1 1 d . . .
O1 O 0.34724(12) 0.19729(11) 0.27214(9) 0.0309(3) Uani 1 1 d . . .
O2 O 0.20778(12) 0.11879(10) 0.42563(8) 0.0293(3) Uani 1 1 d . . .
O3 O 0.05395(13) 0.06470(11) 0.55404(9) 0.0329(3) Uani 1 1 d . . .
H3 H 0.111(3) 0.061(2) 0.502(2) 0.052(7) Uiso 1 1 d . . .
O4 O -0.17289(11) 0.07098(10) 0.66473(8) 0.0275(2) Uani 1 1 d . . .
O5 O -0.30472(11) 0.00671(11) 0.82640(8) 0.0288(3) Uani 1 1 d . . .
N1 N 0.09388(15) 0.15778(13) 0.26638(11) 0.0309(3) Uani 1 1 d . . .
N2 N 0.43843(14) -0.03450(13) 0.32026(10) 0.0301(3) Uani 1 1 d . . .
C1 C 0.37629(17) 0.38582(15) 0.27385(12) 0.0304(4) Uani 1 1 d . . .
C2 C 0.48578(19) 0.36023(18) 0.20982(14) 0.0378(4) Uani 1 1 d . . .
H2A H 0.5222 0.2833 0.1947 0.045 Uiso 1 1 calc R . .
C3 C 0.5418(2) 0.4468(2) 0.16801(16) 0.0473(5) Uani 1 1 d . . .
H3A H 0.6173 0.4288 0.1252 0.057 Uiso 1 1 calc R . .
C4 C 0.4884(2) 0.5592(2) 0.18829(17) 0.0501(6) Uani 1 1 d . . .
H4A H 0.5262 0.6183 0.1589 0.060 Uiso 1 1 calc R . .
C5 C 0.3800(3) 0.58481(19) 0.25143(18) 0.0521(6) Uani 1 1 d . . .
H5A H 0.3427 0.6618 0.2654 0.062 Uiso 1 1 calc R . .
C6 C 0.3248(2) 0.49864(17) 0.29478(15) 0.0417(5) Uani 1 1 d . . .
H6A H 0.2511 0.5172 0.3391 0.050 Uiso 1 1 calc R . .
C7 C 0.31917(16) 0.28909(15) 0.31635(12) 0.0275(3) Uani 1 1 d . . .
C8 C 0.24301(17) 0.30651(15) 0.40102(12) 0.0306(4) Uani 1 1 d . . .
H8 H 0.227(2) 0.384(2) 0.4269(16) 0.034(6) Uiso 1 1 d . . .
C9 C 0.19007(15) 0.22290(14) 0.45156(11) 0.0259(3) Uani 1 1 d . . .
C10 C 0.10905(16) 0.25113(14) 0.54032(11) 0.0258(3) Uani 1 1 d . . .
C11 C 0.09711(17) 0.35683(15) 0.58091(12) 0.0305(4) Uani 1 1 d . . .
H11A H 0.1412 0.4116 0.5506 0.037 Uiso 1 1 calc R . .
C12 C 0.02329(19) 0.38449(15) 0.66378(13) 0.0332(4) Uani 1 1 d . . .
C13 C -0.04325(17) 0.30417(15) 0.70581(12) 0.0310(4) Uani 1 1 d . . .
H13A H -0.0949 0.3222 0.7623 0.037 Uiso 1 1 calc R . .
C14 C -0.03703(16) 0.19872(14) 0.66832(12) 0.0268(3) Uani 1 1 d . . .
C15 C 0.04238(16) 0.17007(14) 0.58587(11) 0.0261(3) Uani 1 1 d . . .
C16 C 0.0151(2) 0.49782(18) 0.70710(15) 0.0461(5) Uani 1 1 d . . .
H16C H -0.0505 0.5065 0.7606 0.069 Uiso 1 1 calc R . .
H16B H -0.0048 0.5588 0.6664 0.069 Uiso 1 1 calc R . .
H16A H 0.0954 0.5017 0.7224 0.069 Uiso 1 1 calc R . .
C17 C -0.12043(16) 0.12081(14) 0.71340(11) 0.0261(3) Uani 1 1 d . . .
C18 C -0.14143(17) 0.11365(16) 0.80587(12) 0.0298(3) Uani 1 1 d . . .
H18 H -0.095(2) 0.158(2) 0.8393(16) 0.034(6) Uiso 1 1 d . . .
C19 C -0.23321(16) 0.06047(14) 0.85653(11) 0.0260(3) Uani 1 1 d . . .
C20 C -0.25524(16) 0.06735(14) 0.95495(12) 0.0278(3) Uani 1 1 d . . .
C21 C -0.15865(18) 0.06660(17) 0.99948(13) 0.0347(4) Uani 1 1 d . . .
H21A H -0.0762 0.0668 0.9672 0.042 Uiso 1 1 calc R . .
C22 C -0.1821(2) 0.06557(19) 1.09055(14) 0.0394(4) Uani 1 1 d . . .
H22A H -0.1153 0.0628 1.1204 0.047 Uiso 1 1 calc R . .
C23 C -0.3021(2) 0.06857(18) 1.13813(13) 0.0398(4) Uani 1 1 d . . .
H23A H -0.3178 0.0683 1.2006 0.048 Uiso 1 1 calc R . .
C24 C -0.3996(2) 0.07194(18) 1.09464(13) 0.0388(4) Uani 1 1 d . . .
H24A H -0.4825 0.0752 1.1272 0.047 Uiso 1 1 calc R . .
C25 C -0.37563(17) 0.07052(16) 1.00350(13) 0.0329(4) Uani 1 1 d . . .
H25A H -0.4424 0.0717 0.9738 0.039 Uiso 1 1 calc R . .
C26 C -0.02105(18) 0.15923(16) 0.31444(13) 0.0342(4) Uani 1 1 d . . .
H26A H -0.0299 0.1196 0.3684 0.041 Uiso 1 1 calc R . .
C27 C -0.12744(19) 0.21605(18) 0.28869(15) 0.0398(4) Uani 1 1 d . . .
H27A H -0.2076 0.2161 0.3247 0.048 Uiso 1 1 calc R . .
C28 C -0.1155(2) 0.27246(18) 0.21029(16) 0.0426(5) Uani 1 1 d . . .
H28A H -0.1872 0.3116 0.1910 0.051 Uiso 1 1 calc R . .
C29 C 0.0027(2) 0.27112(18) 0.16010(15) 0.0413(4) Uani 1 1 d . . .
H29A H 0.0138 0.3093 0.1056 0.050 Uiso 1 1 calc R . .
C30 C 0.10371(19) 0.21378(17) 0.19041(13) 0.0358(4) Uani 1 1 d . . .
H30A H 0.1848 0.2138 0.1558 0.043 Uiso 1 1 calc R . .
C31 C 0.50687(19) 0.00766(18) 0.36849(14) 0.0370(4) Uani 1 1 d . . .
H31A H 0.4734 0.0785 0.3981 0.044 Uiso 1 1 calc R . .
C32 C 0.6246(2) -0.0479(2) 0.37706(16) 0.0472(5) Uani 1 1 d . . .
H32A H 0.6708 -0.0157 0.4118 0.057 Uiso 1 1 calc R . .
C33 C 0.6730(2) -0.1503(2) 0.33433(17) 0.0508(6) Uani 1 1 d . . .
H33A H 0.7541 -0.1893 0.3381 0.061 Uiso 1 1 calc R . .
C34 C 0.6026(2) -0.1958(2) 0.28581(16) 0.0475(5) Uani 1 1 d . . .
H34A H 0.6333 -0.2673 0.2568 0.057 Uiso 1 1 calc R . .
C35 C 0.48637(19) -0.13495(17) 0.28030(14) 0.0371(4) Uani 1 1 d . . .
H35A H 0.4382 -0.1661 0.2464 0.045 Uiso 1 1 calc R . .
C41 C 0.7894(2) 0.5173(2) -0.00349(17) 0.0533(6) Uani 1 1 d . . .
C42 C 0.8440(2) 0.5564(2) 0.05821(18) 0.0521(6) Uani 1 1 d . . .
H42A H 0.9015 0.5049 0.0841 0.063 Uiso 1 1 calc R . .
C43 C 0.8168(3) 0.6694(3) 0.0834(2) 0.0703(8) Uani 1 1 d . . .
H43A H 0.8557 0.6964 0.1257 0.084 Uiso 1 1 calc R . .
C44 C 0.7297(4) 0.7441(3) 0.0447(3) 0.0848(13) Uani 1 1 d . . .
H44A H 0.7090 0.8224 0.0605 0.102 Uiso 1 1 calc R . .
C45 C 0.6762(3) 0.7022(4) -0.0152(3) 0.0847(12) Uani 1 1 d . . .
H45A H 0.6170 0.7520 -0.0408 0.102 Uiso 1 1 calc R . .
C46 C 0.7049(3) 0.5913(4) -0.0393(2) 0.0768(10) Uani 1 1 d . . .
H46A H 0.6660 0.5645 -0.0816 0.092 Uiso 1 1 calc R . .
C47 C 0.8179(4) 0.3945(3) -0.0321(2) 0.0788(9) Uani 1 1 d . . .
H47C H 0.7513 0.3781 -0.0597 0.118 Uiso 1 1 calc R . .
H47B H 0.8233 0.3463 0.0192 0.118 Uiso 1 1 calc R . .
H47A H 0.8978 0.3793 -0.0745 0.118 Uiso 1 1 calc R . .
N3 N 0.7309(2) 0.42702(19) 0.45450(19) 0.0667(7) Uani 1 1 d . . .
C36 C 0.7763(2) 0.3405(3) 0.4988(2) 0.0591(7) Uani 1 1 d . . .
H36A H 0.8532 0.3421 0.5159 0.071 Uiso 1 1 calc R . .
C37 C 0.7219(3) 0.2495(2) 0.52190(18) 0.0597(7) Uani 1 1 d . . .
H37A H 0.7598 0.1893 0.5538 0.072 Uiso 1 1 calc R . .
C38 C 0.6130(3) 0.2460(3) 0.49860(18) 0.0612(7) Uani 1 1 d . . .
H38A H 0.5718 0.1837 0.5153 0.073 Uiso 1 1 calc R . .
C39 C 0.5614(2) 0.3315(3) 0.45116(19) 0.0618(7) Uani 1 1 d . . .
H39A H 0.4852 0.3299 0.4332 0.074 Uiso 1 1 calc R . .
C40 C 0.6245(3) 0.4212(3) 0.4299(2) 0.0649(8) Uani 1 1 d . . .
H40A H 0.5902 0.4813 0.3962 0.078 Uiso 1 1 calc R . .

loop_
_atom_site_aniso_label
_atom_site_aniso_U_11
_atom_site_aniso_U_22
_atom_site_aniso_U_33
_atom_site_aniso_U_23
_atom_site_aniso_U_13
_atom_site_aniso_U_12
Co1 0.02776(12) 0.02459(12) 0.02479(12) -0.00005(8) -0.00005(8) -0.01070(8)
O1 0.0355(6) 0.0266(6) 0.0300(6) -0.0008(5) 0.0023(5) -0.0143(5)
O2 0.0362(6) 0.0248(6) 0.0259(6) -0.0011(5) 0.0013(5) -0.0118(5)
O3 0.0419(7) 0.0252(6) 0.0296(7) -0.0038(5) 0.0068(6) -0.0161(5)
O4 0.0306(6) 0.0273(6) 0.0266(6) 0.0007(5) -0.0023(5) -0.0141(5)
O5 0.0290(6) 0.0320(6) 0.0258(6) -0.0007(5) -0.0012(5) -0.0116(5)
N1 0.0342(7) 0.0270(7) 0.0310(8) 0.0018(6) -0.0026(6) -0.0089(6)
N2 0.0302(7) 0.0319(7) 0.0293(7) 0.0005(6) -0.0038(6) -0.0110(6)
C1 0.0346(8) 0.0291(8) 0.0291(9) 0.0045(7) -0.0025(7) -0.0148(7)
C2 0.0384(10) 0.0336(9) 0.0392(10) 0.0030(8) 0.0038(8) -0.0146(8)
C3 0.0449(11) 0.0465(12) 0.0465(12) 0.0054(10) 0.0105(9) -0.0212(9)
C4 0.0595(13) 0.0414(11) 0.0504(13) 0.0109(10) 0.0026(11) -0.0292(10)
C5 0.0644(14) 0.0310(10) 0.0554(14) 0.0053(10) 0.0084(11) -0.0190(10)
C6 0.0490(11) 0.0302(9) 0.0411(11) 0.0019(8) 0.0075(9) -0.0143(8)
C7 0.0289(8) 0.0259(7) 0.0287(8) 0.0028(6) -0.0028(6) -0.0113(6)
C8 0.0357(9) 0.0267(8) 0.0284(9) 0.0007(7) 0.0007(7) -0.0118(7)
C9 0.0270(7) 0.0259(7) 0.0253(8) 0.0012(6) -0.0023(6) -0.0102(6)
C10 0.0287(7) 0.0252(7) 0.0245(8) 0.0015(6) -0.0036(6) -0.0099(6)
C11 0.0371(9) 0.0256(8) 0.0299(9) 0.0018(7) -0.0010(7) -0.0151(7)
C12 0.0421(9) 0.0260(8) 0.0315(9) -0.0024(7) 0.0003(7) -0.0152(7)
C13 0.0363(9) 0.0286(8) 0.0271(8) -0.0024(7) 0.0023(7) -0.0129(7)
C14 0.0290(8) 0.0254(7) 0.0268(8) 0.0012(6) -0.0033(6) -0.0105(6)
C15 0.0300(8) 0.0234(7) 0.0265(8) 0.0002(6) -0.0049(6) -0.0103(6)
C16 0.0639(14) 0.0326(10) 0.0400(11) -0.0095(8) 0.0076(10) -0.0243(9)
C17 0.0273(7) 0.0232(7) 0.0272(8) -0.0001(6) -0.0010(6) -0.0086(6)
C18 0.0314(8) 0.0321(8) 0.0270(8) 0.0010(7) -0.0021(7) -0.0129(7)
C19 0.0278(7) 0.0233(7) 0.0264(8) 0.0005(6) -0.0025(6) -0.0069(6)
C20 0.0317(8) 0.0241(7) 0.0267(8) -0.0005(6) -0.0012(6) -0.0083(6)
C21 0.0339(9) 0.0399(10) 0.0301(9) -0.0001(8) -0.0037(7) -0.0095(7)
C22 0.0446(11) 0.0448(11) 0.0301(9) -0.0017(8) -0.0081(8) -0.0104(9)
C23 0.0515(12) 0.0402(10) 0.0257(9) -0.0007(8) -0.0002(8) -0.0123(9)
C24 0.0393(10) 0.0435(11) 0.0305(9) -0.0019(8) 0.0056(8) -0.0134(8)
C25 0.0326(9) 0.0360(9) 0.0297(9) 0.0001(7) -0.0012(7) -0.0115(7)
C26 0.0365(9) 0.0306(9) 0.0340(9) 0.0001(7) -0.0007(7) -0.0096(7)
C27 0.0341(9) 0.0389(10) 0.0451(11) -0.0044(9) -0.0033(8) -0.0078(8)
C28 0.0448(11) 0.0360(10) 0.0488(12) -0.0012(9) -0.0166(9) -0.0043(8)
C29 0.0524(12) 0.0348(10) 0.0381(11) 0.0053(8) -0.0124(9) -0.0086(9)
C30 0.0410(10) 0.0320(9) 0.0336(10) 0.0035(8) -0.0029(8) -0.0108(7)
C31 0.0391(10) 0.0403(10) 0.0342(10) -0.0013(8) -0.0074(8) -0.0137(8)
C32 0.0427(11) 0.0605(14) 0.0446(12) 0.0022(11) -0.0184(10) -0.0148(10)
C33 0.0388(11) 0.0614(15) 0.0512(13) 0.0030(11) -0.0152(10) -0.0004(10)
C34 0.0464(12) 0.0464(12) 0.0461(13) -0.0061(10) -0.0118(10) 0.0043(9)
C35 0.0397(10) 0.0341(9) 0.0385(10) -0.0029(8) -0.0102(8) -0.0065(8)
C41 0.0508(13) 0.0621(15) 0.0429(13) 0.0080(11) 0.0039(10) -0.0165(11)
C42 0.0476(12) 0.0493(13) 0.0523(14) 0.0049(11) -0.0015(10) -0.0013(10)
C43 0.0636(17) 0.0653(18) 0.075(2) -0.0119(15) 0.0104(15) -0.0199(14)
C44 0.083(2) 0.0422(14) 0.098(3) 0.0117(16) 0.041(2) 0.0018(14)
C45 0.069(2) 0.092(3) 0.070(2) 0.037(2) 0.0130(17) 0.0123(18)
C46 0.0549(16) 0.116(3) 0.0511(16) 0.0238(18) -0.0001(13) -0.0094(17)
C47 0.083(2) 0.084(2) 0.066(2) -0.0126(18) -0.0007(17) -0.0233(18)
N3 0.0665(14) 0.0430(11) 0.0816(17) -0.0082(11) 0.0189(13) -0.0248(10)
C36 0.0456(12) 0.0674(17) 0.0652(17) -0.0217(14) -0.0142(12) -0.0071(12)
C37 0.0852(19) 0.0515(14) 0.0419(13) 0.0013(11) -0.0182(13) -0.0055(13)
C38 0.0812(19) 0.0617(16) 0.0425(13) -0.0010(12) 0.0047(13) -0.0373(14)
C39 0.0412(12) 0.094(2) 0.0524(15) -0.0088(15) -0.0081(11) -0.0192(13)
C40 0.0703(18) 0.0551(15) 0.0539(15) 0.0107(13) 0.0004(13) 0.0123(13)

loop_
_atom_type_symbol
_atom_type_description
_atom_type_scat_dispersion_real
_atom_type_scat_dispersion_imag
_atom_type_scat_source
C C 0.0033 0.0016 'International Tables Vol C Tables 4.2.6.8 and 6.1.1.4'
H H 0.0000 0.0000 'International Tables Vol C Tables 4.2.6.8 and 6.1.1.4'
Co Co 0.3494 0.9721 'International Tables Vol C Tables 4.2.6.8 and 6.1.1.4'
N N 0.0061 0.0033 'International Tables Vol C Tables 4.2.6.8 and 6.1.1.4'
O O 0.0106 0.0060 'International Tables Vol C Tables 4.2.6.8 and 6.1.1.4'

loop_
_geom_angle_atom_site_label_1
_geom_angle_atom_site_label_2
_geom_angle_atom_site_label_3
_geom_angle
_geom_angle_site_symmetry_1
_geom_angle_site_symmetry_3
_geom_angle_publ_flag
O4 Co1 O1 174.52(5) 2_556 . ?
O4 Co1 O5 87.28(5) 2_556 2_556 ?
O1 Co1 O5 98.15(5) . 2_556 ?
O4 Co1 O2 87.76(5) 2_556 . ?
O1 Co1 O2 86.79(5) . . ?
O5 Co1 O2 174.64(5) 2_556 . ?
O4 Co1 N2 92.68(5) 2_556 . ?
O1 Co1 N2 88.10(6) . . ?
O5 Co1 N2 89.43(6) 2_556 . ?
O2 Co1 N2 92.83(6) . . ?
O4 Co1 N1 89.95(5) 2_556 . ?
O1 Co1 N1 89.57(6) . . ?
O5 Co1 N1 87.69(6) 2_556 . ?
O2 Co1 N1 90.28(6) . . ?
N2 Co1 N1 176.00(6) . . ?
C7 O1 Co1 126.16(11) . . ?
C9 O2 Co1 126.34(11) . . ?
C15 O3 H3 105.3(18) . . ?
C17 O4 Co1 124.99(11) . 2_556 ?
C19 O5 Co1 123.27(11) . 2_556 ?
C26 N1 C30 117.49(17) . . ?
C26 N1 Co1 124.40(13) . . ?
C30 N1 Co1 117.91(13) . . ?
C35 N2 C31 117.69(17) . . ?
C35 N2 Co1 119.94(13) . . ?
C31 N2 Co1 122.20(14) . . ?
C6 C1 C2 118.91(16) . . ?
C6 C1 C7 123.10(17) . . ?
C2 C1 C7 117.99(17) . . ?
C3 C2 C1 120.2(2) . . ?
C3 C2 H2A 119.9 . . ?
C1 C2 H2A 119.9 . . ?
C4 C3 C2 120.4(2) . . ?
C4 C3 H3A 119.8 . . ?
C2 C3 H3A 119.8 . . ?
C5 C4 C3 119.49(19) . . ?
C5 C4 H4A 120.3 . . ?
C3 C4 H4A 120.3 . . ?
C4 C5 C6 120.4(2) . . ?
C4 C5 H5A 119.8 . . ?
C6 C5 H5A 119.8 . . ?
C1 C6 C5 120.5(2) . . ?
C1 C6 H6A 119.7 . . ?
C5 C6 H6A 119.7 . . ?
O1 C7 C8 125.99(15) . . ?
O1 C7 C1 115.66(15) . . ?
C8 C7 C1 118.33(16) . . ?
C9 C8 C7 125.10(17) . . ?
C9 C8 H8 118.0(14) . . ?
C7 C8 H8 116.9(14) . . ?
O2 C9 C8 123.16(16) . . ?
O2 C9 C10 116.18(14) . . ?
C8 C9 C10 120.65(15) . . ?
C11 C10 C15 118.44(15) . . ?
C11 C10 C9 121.44(14) . . ?
C15 C10 C9 120.12(15) . . ?
C12 C11 C10 122.41(15) . . ?
C12 C11 H11A 118.8 . . ?
C10 C11 H11A 118.8 . . ?
C11 C12 C13 117.73(17) . . ?
C11 C12 C16 121.29(16) . . ?
C13 C12 C16 120.97(17) . . ?
C14 C13 C12 122.53(17) . . ?
C14 C13 H13A 118.7 . . ?
C12 C13 H13A 118.7 . . ?
C13 C14 C15 119.05(15) . . ?
C13 C14 C17 119.60(15) . . ?
C15 C14 C17 121.24(15) . . ?
O3 C15 C14 117.93(14) . . ?
O3 C15 C10 122.32(15) . . ?
C14 C15 C10 119.74(15) . . ?
C12 C16 H16C 109.5 . . ?
C12 C16 H16B 109.5 . . ?
H16C C16 H16B 109.5 . . ?
C12 C16 H16A 109.5 . . ?
H16C C16 H16A 109.5 . . ?
H16B C16 H16A 109.5 . . ?
O4 C17 C18 124.82(15) . . ?
O4 C17 C14 116.30(15) . . ?
C18 C17 C14 118.74(15) . . ?
C19 C18 C17 124.04(16) . . ?
C19 C18 H18 116.6(13) . . ?
C17 C18 H18 118.9(13) . . ?
O5 C19 C18 125.50(16) . . ?
O5 C19 C20 115.03(14) . . ?
C18 C19 C20 119.46(15) . . ?
C25 C20 C21 118.82(17) . . ?
C25 C20 C19 118.80(16) . . ?
C21 C20 C19 122.34(16) . . ?
C22 C21 C20 120.33(18) . . ?
C22 C21 H21A 119.8 . . ?
C20 C21 H21A 119.8 . . ?
C23 C22 C21 120.33(19) . . ?
C23 C22 H22A 119.8 . . ?
C21 C22 H22A 119.8 . . ?
C22 C23 C24 119.91(19) . . ?
C22 C23 H23A 120.0 . . ?
C24 C23 H23A 120.0 . . ?
C25 C24 C23 119.69(18) . . ?
C25 C24 H24A 120.2 . . ?
C23 C24 H24A 120.2 . . ?
C24 C25 C20 120.88(18) . . ?
C24 C25 H25A 119.6 . . ?
C20 C25 H25A 119.6 . . ?
N1 C26 C27 122.61(18) . . ?
N1 C26 H26A 118.7 . . ?
C27 C26 H26A 118.7 . . ?
C28 C27 C26 119.1(2) . . ?
C28 C27 H27A 120.5 . . ?
C26 C27 H27A 120.5 . . ?
C27 C28 C29 118.7(2) . . ?
C27 C28 H28A 120.6 . . ?
C29 C28 H28A 120.6 . . ?
C30 C29 C28 118.8(2) . . ?
C30 C29 H29A 120.6 . . ?
C28 C29 H29A 120.6 . . ?
N1 C30 C29 123.29(19) . . ?
N1 C30 H30A 118.4 . . ?
C29 C30 H30A 118.4 . . ?
N2 C31 C32 122.7(2) . . ?
N2 C31 H31A 118.6 . . ?
C32 C31 H31A 118.6 . . ?
C33 C32 C31 118.7(2) . . ?
C33 C32 H32A 120.7 . . ?
C31 C32 H32A 120.7 . . ?
C32 C33 C34 119.3(2) . . ?
C32 C33 H33A 120.4 . . ?
C34 C33 H33A 120.4 . . ?
C33 C34 C35 118.5(2) . . ?
C33 C34 H34A 120.7 . . ?
C35 C34 H34A 120.7 . . ?
N2 C35 C34 123.1(2) . . ?
N2 C35 H35A 118.4 . . ?
C34 C35 H35A 118.4 . . ?
C46 C41 C42 119.2(3) . . ?
C46 C41 C47 118.8(3) . . ?
C42 C41 C47 122.0(3) . . ?
C41 C42 C43 121.1(3) . . ?
C41 C42 H42A 119.4 . . ?
C43 C42 H42A 119.4 . . ?
C42 C43 C44 118.3(3) . . ?
C42 C43 H43A 120.8 . . ?
C44 C43 H43A 120.8 . . ?
C45 C44 C43 119.0(3) . . ?
C45 C44 H44A 120.5 . . ?
C43 C44 H44A 120.5 . . ?
C46 C45 C44 121.6(3) . . ?
C46 C45 H45A 119.2 . . ?
C44 C45 H45A 119.2 . . ?
C45 C46 C41 120.7(4) . . ?
C45 C46 H46A 119.6 . . ?
C41 C46 H46A 119.6 . . ?
C41 C47 H47C 109.5 . . ?
C41 C47 H47B 109.5 . . ?
H47C C47 H47B 109.5 . . ?
C41 C47 H47A 109.5 . . ?
H47C C47 H47A 109.5 . . ?
H47B C47 H47A 109.5 . . ?
C36 N3 C40 116.2(2) . . ?
N3 C36 C37 124.8(3) . . ?
N3 C36 H36A 117.6 . . ?
C37 C36 H36A 117.6 . . ?
C38 C37 C36 118.4(3) . . ?
C38 C37 H37A 120.8 . . ?
C36 C37 H37A 120.8 . . ?
C37 C38 C39 120.1(3) . . ?
C37 C38 H38A 120.0 . . ?
C39 C38 H38A 120.0 . . ?
C38 C39 C40 117.4(3) . . ?
C38 C39 H39A 121.3 . . ?
C40 C39 H39A 121.3 . . ?
N3 C40 C39 123.0(3) . . ?
N3 C40 H40A 118.5 . . ?
C39 C40 H40A 118.5 . . ?

loop_
_geom_bond_atom_site_label_1
_geom_bond_atom_site_label_2
_geom_bond_distance
_geom_bond_site_symmetry_2
_geom_bond_publ_flag
Co1 O4 2.0263(12) 2_556 ?
Co1 O1 2.0332(12) . ?
Co1 O5 2.0355(13) 2_556 ?
Co1 O2 2.0542(13) . ?
Co1 N2 2.1563(16) . ?
Co1 N1 2.1707(16) . ?
O1 C7 1.265(2) . ?
O2 C9 1.288(2) . ?
O3 C15 1.342(2) . ?
O3 H3 0.92(3) . ?
O4 C17 1.266(2) . ?
O4 Co1 2.0263(12) 2_556 ?
O5 C19 1.275(2) . ?
O5 Co1 2.0355(13) 2_556 ?
N1 C26 1.338(2) . ?
N1 C30 1.339(2) . ?
N2 C35 1.335(3) . ?
N2 C31 1.339(2) . ?
C1 C6 1.386(3) . ?
C1 C2 1.394(3) . ?
C1 C7 1.499(2) . ?
C2 C3 1.389(3) . ?
C2 H2A 0.9500 . ?
C3 C4 1.384(4) . ?
C3 H3A 0.9500 . ?
C4 C5 1.379(3) . ?
C4 H4A 0.9500 . ?
C5 C6 1.389(3) . ?
C5 H5A 0.9500 . ?
C6 H6A 0.9500 . ?
C7 C8 1.407(3) . ?
C8 C9 1.399(2) . ?
C8 H8 1.00(2) . ?
C9 C10 1.491(2) . ?
C10 C11 1.401(2) . ?
C10 C15 1.419(2) . ?
C11 C12 1.387(3) . ?
C11 H11A 0.9500 . ?
C12 C13 1.391(2) . ?
C12 C16 1.510(3) . ?
C13 C14 1.389(2) . ?
C13 H13A 0.9500 . ?
C14 C15 1.407(2) . ?
C14 C17 1.498(2) . ?
C16 H16C 0.9800 . ?
C16 H16B 0.9800 . ?
C16 H16A 0.9800 . ?
C17 C18 1.410(2) . ?
C18 C19 1.398(2) . ?
C18 H18 1.02(2) . ?
C19 C20 1.500(2) . ?
C20 C25 1.389(2) . ?
C20 C21 1.392(3) . ?
C21 C22 1.385(3) . ?
C21 H21A 0.9500 . ?
C22 C23 1.381(3) . ?
C22 H22A 0.9500 . ?
C23 C24 1.387(3) . ?
C23 H23A 0.9500 . ?
C24 C25 1.386(3) . ?
C24 H24A 0.9500 . ?
C25 H25A 0.9500 . ?
C26 C27 1.383(3) . ?
C26 H26A 0.9500 . ?
C27 C28 1.374(3) . ?
C27 H27A 0.9500 . ?
C28 C29 1.381(3) . ?
C28 H28A 0.9500 . ?
C29 C30 1.370(3) . ?
C29 H29A 0.9500 . ?
C30 H30A 0.9500 . ?
C31 C32 1.387(3) . ?
C31 H31A 0.9500 . ?
C32 C33 1.372(4) . ?
C32 H32A 0.9500 . ?
C33 C34 1.379(4) . ?
C33 H33A 0.9500 . ?
C34 C35 1.381(3) . ?
C34 H34A 0.9500 . ?
C35 H35A 0.9500 . ?
C41 C46 1.367(4) . ?
C41 C42 1.369(4) . ?
C41 C47 1.505(5) . ?
C42 C43 1.381(4) . ?
C42 H42A 0.9500 . ?
C43 C44 1.414(5) . ?
C43 H43A 0.9500 . ?
C44 C45 1.354(6) . ?
C44 H44A 0.9500 . ?
C45 C46 1.352(6) . ?
C45 H45A 0.9500 . ?
C46 H46A 0.9500 . ?
C47 H47C 0.9800 . ?
C47 H47B 0.9800 . ?
C47 H47A 0.9800 . ?
N3 C36 1.313(4) . ?
N3 C40 1.331(4) . ?
C36 C37 1.350(4) . ?
C36 H36A 0.9500 . ?
C37 C38 1.343(4) . ?
C37 H37A 0.9500 . ?
C38 C39 1.359(4) . ?
C38 H38A 0.9500 . ?
C39 C40 1.388(4) . ?
C39 H39A 0.9500 . ?
C40 H40A 0.9500 . ?

loop_
_geom_hbond_atom_site_label_D
_geom_hbond_atom_site_label_H
_geom_hbond_atom_site_label_A
_geom_hbond_distance_DH
_geom_hbond_distance_HA
_geom_hbond_distance_DA
_geom_hbond_angle_DHA
_geom_hbond_site_symmetry_A
O3 H3 O2 0.92(3) 1.66(3) 2.5034(17) 152(3) .

loop_
_geom_torsion_atom_site_label_1
_geom_torsion_atom_site_label_2
_geom_torsion_atom_site_label_3
_geom_torsion_atom_site_label_4
_geom_torsion
_geom_torsion_site_symmetry_1
_geom_torsion_site_symmetry_2
_geom_torsion_site_symmetry_3
_geom_torsion_site_symmetry_4
_geom_torsion_publ_flag
O4 Co1 O1 C7 -17.6(6) 2_556 . . . ?
O5 Co1 O1 C7 154.95(14) 2_556 . . . ?
O2 Co1 O1 C7 -22.96(15) . . . . ?
N2 Co1 O1 C7 -115.90(15) . . . . ?
N1 Co1 O1 C7 67.35(15) . . . . ?
O4 Co1 O2 C9 -152.64(14) 2_556 . . . ?
O1 Co1 O2 C9 26.85(14) . . . . ?
O5 Co1 O2 C9 -130.4(5) 2_556 . . . ?
N2 Co1 O2 C9 114.79(14) . . . . ?
N1 Co1 O2 C9 -62.70(14) . . . . ?
O4 Co1 N1 C26 39.68(16) 2_556 . . . ?
O1 Co1 N1 C26 -134.86(16) . . . . ?
O5 Co1 N1 C26 126.96(16) 2_556 . . . ?
O2 Co1 N1 C26 -48.08(16) . . . . ?
N2 Co1 N1 C26 170.7(8) . . . . ?
O4 Co1 N1 C30 -135.01(15) 2_556 . . . ?
O1 Co1 N1 C30 50.45(15) . . . . ?
O5 Co1 N1 C30 -47.73(14) 2_556 . . . ?
O2 Co1 N1 C30 137.23(14) . . . . ?
N2 Co1 N1 C30 -4.0(9) . . . . ?
O4 Co1 N2 C35 55.58(15) 2_556 . . . ?
O1 Co1 N2 C35 -129.85(15) . . . . ?
O5 Co1 N2 C35 -31.67(15) 2_556 . . . ?
O2 Co1 N2 C35 143.46(15) . . . . ?
N1 Co1 N2 C35 -75.4(9) . . . . ?
O4 Co1 N2 C31 -129.35(15) 2_556 . . . ?
O1 Co1 N2 C31 45.22(15) . . . . ?
O5 Co1 N2 C31 143.40(15) 2_556 . . . ?
O2 Co1 N2 C31 -41.47(15) . . . . ?
N1 Co1 N2 C31 99.7(9) . . . . ?
C6 C1 C2 C3 0.0(3) . . . . ?
C7 C1 C2 C3 179.5(2) . . . . ?
C1 C2 C3 C4 -1.2(4) . . . . ?
C2 C3 C4 C5 1.0(4) . . . . ?
C3 C4 C5 C6 0.3(4) . . . . ?
C2 C1 C6 C5 1.3(3) . . . . ?
C7 C1 C6 C5 -178.2(2) . . . . ?
C4 C5 C6 C1 -1.5(4) . . . . ?
Co1 O1 C7 C8 13.9(3) . . . . ?
Co1 O1 C7 C1 -167.74(11) . . . . ?
C6 C1 C7 O1 156.0(2) . . . . ?
C2 C1 C7 O1 -23.4(3) . . . . ?
C6 C1 C7 C8 -25.5(3) . . . . ?
C2 C1 C7 C8 155.06(19) . . . . ?
O1 C7 C8 C9 2.8(3) . . . . ?
C1 C7 C8 C9 -175.51(17) . . . . ?
Co1 O2 C9 C8 -21.2(2) . . . . ?
Co1 O2 C9 C10 159.10(11) . . . . ?
C7 C8 C9 O2 1.2(3) . . . . ?
C7 C8 C9 C10 -179.14(17) . . . . ?
O2 C9 C10 C11 170.83(16) . . . . ?
C8 C9 C10 C11 -8.9(3) . . . . ?
O2 C9 C10 C15 -8.8(2) . . . . ?
C8 C9 C10 C15 171.45(16) . . . . ?
C15 C10 C11 C12 0.3(3) . . . . ?
C9 C10 C11 C12 -179.34(17) . . . . ?
C10 C11 C12 C13 -1.9(3) . . . . ?
C10 C11 C12 C16 178.17(19) . . . . ?
C11 C12 C13 C14 0.7(3) . . . . ?
C16 C12 C13 C14 -179.4(2) . . . . ?
C12 C13 C14 C15 2.0(3) . . . . ?
C12 C13 C14 C17 -174.17(17) . . . . ?
C13 C14 C15 O3 175.08(16) . . . . ?
C17 C14 C15 O3 -8.8(2) . . . . ?
C13 C14 C15 C10 -3.5(3) . . . . ?
C17 C14 C15 C10 172.60(15) . . . . ?
C11 C10 C15 O3 -176.16(16) . . . . ?
C9 C10 C15 O3 3.5(3) . . . . ?
C11 C10 C15 C14 2.4(2) . . . . ?
C9 C10 C15 C14 -177.93(15) . . . . ?
Co1 O4 C17 C18 -16.4(2) 2_556 . . . ?
Co1 O4 C17 C14 167.89(11) 2_556 . . . ?
C13 C14 C17 O4 136.22(18) . . . . ?
C15 C14 C17 O4 -39.9(2) . . . . ?
C13 C14 C17 C18 -39.7(2) . . . . ?
C15 C14 C17 C18 144.17(17) . . . . ?
O4 C17 C18 C19 -7.3(3) . . . . ?
C14 C17 C18 C19 168.26(17) . . . . ?
Co1 O5 C19 C18 22.0(2) 2_556 . . . ?
Co1 O5 C19 C20 -159.63(11) 2_556 . . . ?
C17 C18 C19 O5 4.0(3) . . . . ?
C17 C18 C19 C20 -174.30(16) . . . . ?
O5 C19 C20 C25 -31.7(2) . . . . ?
C18 C19 C20 C25 146.83(18) . . . . ?
O5 C19 C20 C21 146.01(17) . . . . ?
C18 C19 C20 C21 -35.5(3) . . . . ?
C25 C20 C21 C22 1.9(3) . . . . ?
C19 C20 C21 C22 -175.73(18) . . . . ?
C20 C21 C22 C23 -1.9(3) . . . . ?
C21 C22 C23 C24 0.4(3) . . . . ?
C22 C23 C24 C25 1.0(3) . . . . ?
C23 C24 C25 C20 -0.9(3) . . . . ?
C21 C20 C25 C24 -0.5(3) . . . . ?
C19 C20 C25 C24 177.19(18) . . . . ?
C30 N1 C26 C27 -0.3(3) . . . . ?
Co1 N1 C26 C27 -175.03(15) . . . . ?
N1 C26 C27 C28 0.7(3) . . . . ?
C26 C27 C28 C29 -0.5(3) . . . . ?
C27 C28 C29 C30 -0.1(3) . . . . ?
C26 N1 C30 C29 -0.3(3) . . . . ?
Co1 N1 C30 C29 174.75(16) . . . . ?
C28 C29 C30 N1 0.5(3) . . . . ?
C35 N2 C31 C32 0.9(3) . . . . ?
Co1 N2 C31 C32 -174.23(16) . . . . ?
N2 C31 C32 C33 0.0(3) . . . . ?
C31 C32 C33 C34 -1.3(4) . . . . ?
C32 C33 C34 C35 1.5(4) . . . . ?
C31 N2 C35 C34 -0.7(3) . . . . ?
Co1 N2 C35 C34 174.59(17) . . . . ?
C33 C34 C35 N2 -0.5(4) . . . . ?
C46 C41 C42 C43 -1.3(4) . . . . ?
C47 C41 C42 C43 179.8(3) . . . . ?
C41 C42 C43 C44 0.8(4) . . . . ?
C42 C43 C44 C45 0.1(4) . . . . ?
C43 C44 C45 C46 -0.6(5) . . . . ?
C44 C45 C46 C41 0.2(5) . . . . ?
C42 C41 C46 C45 0.8(4) . . . . ?
C47 C41 C46 C45 179.7(3) . . . . ?
C40 N3 C36 C37 -1.4(4) . . . . ?
N3 C36 C37 C38 -0.3(5) . . . . ?
C36 C37 C38 C39 1.5(4) . . . . ?
C37 C38 C39 C40 -1.1(4) . . . . ?
C36 N3 C40 C39 1.8(4) . . . . ?
C38 C39 C40 N3 -0.7(5) . . . . ?
